data_7701855
loop_
_publ_author_name
'Hall, Lewis'
'Milner, Lucy'
'Hart, Sam'
'Whitwood, Adrian Charles'
'Lynam, Jason Martin'
'Slattery, John M.'

_publ_section_title
;
 Solvent- and anion-dependent rearrangement of fluorinated carbene ligands
 provides access to fluorinated alkenes
;
_journal_name_full 'Dalton Transactions'
_journal_paper_doi 10.1039/C9DT04307A
_journal_year 2019
_chemical_formula_moiety 'C39 H34.25 F1.25 P2 Ru, F5.27 P0.27 Si0.73'
_chemical_formula_sum 'C39 H34.25 F6.53 P2.28 Ru Si0.73'
_chemical_formula_weight 818.78
_space_group_crystal_system monoclinic
_space_group_IT_number 14
_space_group_name_Hall '-P 2ybc'
_space_group_name_H-M_alt 'P 1 21/c 1'
_atom_sites_solution_hydrogens mixed
_atom_sites_solution_primary dual
_audit_creation_date 2017-07-27
_audit_creation_method
;
Olex2 1.2
(compiled 2017.07.20 svn.r3457 for OlexSys, GUI svn.r5370)
;
_audit_update_record
;
2019-09-08 deposited with the CCDC.	2019-11-08 downloaded from the CCDC.
;
_cell_angle_alpha 90
_cell_angle_beta 97.0299(14)
_cell_angle_gamma 90
_cell_formula_units_Z 4
_cell_length_a 12.4924(2)
_cell_length_b 15.7881(2)
_cell_length_c 17.8372(3)
_cell_measurement_reflns_used 10187
_cell_measurement_temperature 110.00(10)
_cell_measurement_theta_max 70.8870
_cell_measurement_theta_min 4.9830
_cell_volume 3491.61(9)
_computing_cell_refinement 'CrysAlisPro 1.171.39.29d (Rigaku OD, 2017)'
_computing_data_collection 'CrysAlisPro 1.171.39.29d (Rigaku OD, 2017)'
_computing_data_reduction 'CrysAlisPro 1.171.39.29d (Rigaku OD, 2017)'
_computing_molecular_graphics 'Olex2 (Dolomanov et al., 2009)'
_computing_publication_material 'Olex2 (Dolomanov et al., 2009)'
_computing_structure_refinement 'ShelXL (Sheldrick, 2015)'
_computing_structure_solution 'ShelXT (Sheldrick, 2015)'
_diffrn_ambient_environment N~2~
_diffrn_ambient_temperature 110.00(10)
_diffrn_detector 'CCD plate'
_diffrn_detector_area_resol_mean 16.1450
_diffrn_detector_type Eos
_diffrn_measured_fraction_theta_full 1.000
_diffrn_measured_fraction_theta_max 1.000
_diffrn_measurement_details
;
List of Runs (angles in degrees, time in seconds):

  # Type    Start    End  Width  t~exp~   \w     \q     \k     \f   Frames
#--------------------------------------------------------------------------
  1  \w    -22.00  32.00   1.00    1.00    --    0.00  37.00   0.00   54
  2  \w     37.00  67.00   1.00    1.00    --    0.00  37.00   0.00   30
  3  \w     74.00 112.00   1.00    4.00    --   54.00  57.00  90.00   38
  4  \w     83.00 156.00   1.00    8.00    --  108.00  37.00 150.00   73
  5  \w    149.00 176.00   1.00    8.00    --  108.00  63.00  90.00   27
  6  \w    122.00 164.00   1.00    8.00    --  108.00 111.00   0.00   42
  7  \w    115.00 174.00   1.00    8.00    --  108.00 111.00 120.00   59
  8  \w    106.00 178.00   1.00    8.00    --  108.00  25.00  90.00   72
  9  \w     98.00 173.00   1.00    8.00    --  108.00  37.00  30.00   75
 10  \w    153.00 178.00   1.00    8.00    --  108.00  50.00-120.00   25
 11  \w     86.00 124.00   1.00    8.00    --  108.00  50.00-120.00   38
 12  \w     78.00 159.00   1.00    8.00    --  108.00  77.00 -90.00   81
 13  \w     86.00 170.00   1.00    8.00    --  108.00  77.00 -30.00   84
 14  \w     90.00 117.00   1.00    8.00    --  108.00  63.00  90.00   27
 15  \w     65.00  92.00   1.00    4.00    --   54.00 -19.00 -30.00   27
 16  \w     36.00 122.00   1.00    8.00    --  108.00 -37.00-150.00   86
 17  \w     51.00 112.00   1.00    8.00    --  108.00-111.00 -30.00   61
 18  \w     55.00  82.00   1.00    8.00    --  108.00-111.00   0.00   27
 19  \w     36.00 143.00   1.00    8.00    --  108.00 -91.00 150.00  107
 20  \w     34.00 123.00   1.00    4.00    --   54.00  57.00 150.00   89
 21  \w     60.00 151.00   1.00    8.00    --  108.00 178.00 150.00   91
 22  \w     10.00  60.00   1.00    4.00    --   54.00  19.00 -60.00   50
 23  \w    -14.00  74.00   1.00    4.00    --   54.00 -57.00   0.00   88
 24  \w    -16.00   9.00   1.00    4.00    --   54.00 -19.00 -30.00   25
 25  \w    -15.00  73.00   1.00    4.00    --   54.00 -77.00 -60.00   88
 26  \w     23.00 100.00   1.00    4.00    --   54.00-125.00-180.00   77
 27  \w    -14.00  58.00   1.00    4.00    --   54.00 -57.00-150.00   72
 28  \w    -30.00  60.00   1.00    1.00    --    0.00  77.00-180.00   90
 29  \w    -35.00  -8.00   1.00    1.00    --    0.00  90.00 -15.00   27
;
_diffrn_measurement_device 'four-circle diffractometer'
_diffrn_measurement_device_type 'SuperNova, Dual, Cu at home/near, Eos'
_diffrn_measurement_method '\w scans'
_diffrn_orient_matrix_type 'CrysAlisPro convention (1999,Acta A55,543-557)'
_diffrn_orient_matrix_UB_11 -0.0035272000
_diffrn_orient_matrix_UB_12 -0.0266169000
_diffrn_orient_matrix_UB_13 -0.0833414000
_diffrn_orient_matrix_UB_21 -0.0547799000
_diffrn_orient_matrix_UB_22 0.0845176000
_diffrn_orient_matrix_UB_23 -0.0247463000
_diffrn_orient_matrix_UB_31 0.1116776000
_diffrn_orient_matrix_UB_32 0.0405880000
_diffrn_orient_matrix_UB_33 -0.0029653000
_diffrn_radiation_monochromator mirror
_diffrn_radiation_probe x-ray
_diffrn_radiation_type CuK\a
_diffrn_radiation_wavelength 1.54184
_diffrn_reflns_av_R_equivalents 0.0299
_diffrn_reflns_av_unetI/netI 0.0250
_diffrn_reflns_Laue_measured_fraction_full 1.000
_diffrn_reflns_Laue_measured_fraction_max 1.000
_diffrn_reflns_limit_h_max 14
_diffrn_reflns_limit_h_min -14
_diffrn_reflns_limit_k_max 18
_diffrn_reflns_limit_k_min -18
_diffrn_reflns_limit_l_max 21
_diffrn_reflns_limit_l_min -20
_diffrn_reflns_number 24639
_diffrn_reflns_point_group_measured_fraction_full 1.000
_diffrn_reflns_point_group_measured_fraction_max 1.000
_diffrn_reflns_theta_full 67.077
_diffrn_reflns_theta_max 67.077
_diffrn_reflns_theta_min 3.565
_diffrn_source 'micro-focus sealed X-ray tube'
_diffrn_source_type 'SuperNova (Cu) X-ray Source'
_exptl_absorpt_coefficient_mu 5.414
_exptl_absorpt_correction_T_max 0.865
_exptl_absorpt_correction_T_min 0.586
_exptl_absorpt_correction_type gaussian
_exptl_absorpt_process_details
;
CrysAlisPro 1.171.39.29d (Rigaku Oxford Diffraction, 2017)
Numerical absorption correction based on gaussian integration over
			a multifaceted crystal model
Empirical absorption correction using spherical harmonics,
 implemented in SCALE3 ABSPACK scaling algorithm.
;
_exptl_crystal_colour 'clear dark green'
_exptl_crystal_colour_lustre clear
_exptl_crystal_colour_modifier dark
_exptl_crystal_colour_primary green
_exptl_crystal_density_diffrn 1.558
_exptl_crystal_description irregular
_exptl_crystal_F_000 1661
_exptl_crystal_recrystallization_method 'evaporation of dichloromethane/diethyl ether'
_exptl_crystal_size_max 0.157
_exptl_crystal_size_mid 0.082
_exptl_crystal_size_min 0.072
_refine_diff_density_max 1.205
_refine_diff_density_min -0.934
_refine_diff_density_rms 0.079
_refine_ls_extinction_method none
_refine_ls_goodness_of_fit_ref 1.037
_refine_ls_hydrogen_treatment constr
_refine_ls_matrix_type full
_refine_ls_number_parameters 515
_refine_ls_number_reflns 6231
_refine_ls_number_restraints 5
_refine_ls_restrained_S_all 1.037
_refine_ls_R_factor_all 0.0412
_refine_ls_R_factor_gt 0.0358
_refine_ls_shift/su_max 0.002
_refine_ls_shift/su_mean 0.000
_refine_ls_structure_factor_coef Fsqd
_refine_ls_weighting_details 'w=1/[\s^2^(Fo^2^)+(0.0588P)^2^+4.0540P] where P=(Fo^2^+2Fc^2^)/3'
_refine_ls_weighting_scheme calc
_refine_ls_wR_factor_gt 0.0932
_refine_ls_wR_factor_ref 0.0982
_reflns_Friedel_coverage 0.000
_reflns_number_gt 5539
_reflns_number_total 6231
_reflns_threshold_expression 'I > 2\s(I)'
_cod_data_source_file c9dt04307a2.cif
_cod_data_source_block jml1715
_cod_original_cell_volume 3491.59(9)
_cod_database_code 7701855
_shelx_shelxl_version_number 2014/7
_chemical_oxdiff_formula 'C39 H34.25 F6.525 P2.275 Ru Si0.725'
_chemical_oxdiff_usercomment 'Lewis Hall lmh-225 smaller crystals'
_shelx_space_group_comment
;
The symmetry employed for this shelxl refinement is uniquely defined
by the following loop, which should always be used as a source of
symmetry information in preference to the above space-group names.
They are only intended as comments.
;
_reflns_odcompleteness_completeness 99.97
_reflns_odcompleteness_iscentric 1
_reflns_odcompleteness_theta 66.97
_olex2_refinement_description
;
1. Fixed Uiso
 At 1.2 times of:
  All C(H) groups, All C(H,H) groups
2. Restrained planarity
 C7, C8, C9, C10, C11, C12, C13
 with sigma of 0.1
3. Uiso/Uaniso restraints and constraints
Uanis(Si1) = Uanis(P3)
Uanis(C8) = Uanis(C8A)
Uanis(C13A) = Uanis(C13)
Uanis(C9A) = Uanis(C9)
Uanis(C10A) = Uanis(C10)
Uanis(C11A) = Uanis(C11)
Uanis(C12A) = Uanis(C12)
Uanis(C7) = Uanis(C7A)
Uanis(F2B) = Uanis(F1)
4. Others
 1*[Sof(H7AA)+Sof(F2A)]+1*[Sof(H7AB)+Sof(F2B)]+1*[Sof(C7)+Sof(C7A)+Sof(C8)+
 Sof(C13)+Sof(H13)+Sof(C12)+Sof(H12)+Sof(C11)+Sof(H11)+Sof(C10)+Sof(H10)+
 Sof(C9)+Sof(H9)+Sof(C8A)+Sof(C9A)+Sof(H9A)+Sof(C10A)+Sof(H10A)+Sof(C11A)+
 Sof(H11A)+Sof(C12A)+Sof(H12A)+Sof(C13A)+Sof(H13A)+Sof(F1)+Sof(F1A)]=1 with esd
 of 0.001
 Sof(F5B)=Sof(F6B)=Sof(F7B)=Sof(F8B)=Sof(P3)=1-FVAR(1)
 Sof(F5A)=Sof(F6A)=Sof(F7A)=Sof(Si1)=FVAR(1)
 Sof(C7A)=Sof(C8A)=Sof(C9A)=Sof(H9A)=Sof(C10A)=Sof(H10A)=Sof(C11A)=Sof(H11A)=
 Sof(C12A)=Sof(H12A)=Sof(C13A)=Sof(H13A)=Sof(F1A)=1-FVAR(2)
 Sof(C7)=Sof(C8)=Sof(C13)=Sof(H13)=Sof(C12)=Sof(H12)=Sof(C11)=Sof(H11)=
 Sof(C10)=Sof(H10)=Sof(C9)=Sof(H9)=Sof(F1)=FVAR(2)
 Sof(H7AA)=Sof(F2A)=FVAR(3)
 Sof(H7AB)=Sof(F2B)=FVAR(4)
5.a Riding coordinates:
 C7A(H7AA,H7AB)
5.b Secondary CH2 refined with riding coordinates:
 C26(H26A,H26B), C27(H27A,H27B)
5.c Aromatic/amide H refined with riding coordinates:
 C1(H1), C2(H2), C3(H3), C4(H4), C5(H5), C13(H13), C12(H12), C11(H11),
 C10(H10), C9(H9), C9A(H9A), C10A(H10A), C11A(H11A), C12A(H12A), C13A(H13A),
 C15(H15), C16(H16), C17(H17), C18(H18), C19(H19), C21(H21), C22(H22), C23(H23),
  C24(H24), C25(H25), C29(H29), C30(H30), C31(H31), C32(H32), C33(H33),
 C35(H35), C36(H36), C37(H37), C38(H38), C39(H39)
5.d Fitted hexagon refined as free rotating group:
 C8(C13,C12,C11,C10,C9)
;
_olex2_date_sample_data_collection 2017-05-23
_olex2_date_sample_submission 2017-05-17
_olex2_exptl_crystal_mounting_method 'oil on 150 micrometre micromount'
_olex2_submission_original_sample_id 'lmh-225 green crystal'
_olex2_submission_special_instructions 'No special instructions were received'
_oxdiff_exptl_absorpt_empirical_details
;
Empirical correction (ABSPACK) includes:
- Absorption correction using spherical harmonics
- Frame scaling
;
_oxdiff_exptl_absorpt_empirical_full_max 1.164
_oxdiff_exptl_absorpt_empirical_full_min 0.902

loop_
_space_group_symop_operation_xyz
'x, y, z'
'-x, y+1/2, -z+1/2'
'-x, -y, -z'
'x, -y-1/2, z-1/2'

loop_
_atom_site_label
_atom_site_type_symbol
_atom_site_fract_x
_atom_site_fract_y
_atom_site_fract_z
_atom_site_U_iso_or_equiv
_atom_site_adp_type
_atom_site_occupancy
_atom_site_site_symmetry_order
_atom_site_calc_flag
_atom_site_refinement_flags_posn
_atom_site_refinement_flags_occupancy
_atom_site_disorder_assembly
_atom_site_disorder_group
C1 C 0.4646(3) 0.6553(2) 0.2672(2) 0.0335(7) Uani 1 1 d . . . .
H1 H 0.4860 0.7016 0.2384 0.040 Uiso 1 1 calc R . . .
C2 C 0.3964(2) 0.5879(2) 0.2392(2) 0.0332(7) Uani 1 1 d . . . .
H2 H 0.3642 0.5809 0.1885 0.040 Uiso 1 1 calc R . . .
C3 C 0.3848(3) 0.5329(2) 0.3003(2) 0.0323(7) Uani 1 1 d . . . .
H3 H 0.3426 0.4827 0.2979 0.039 Uiso 1 1 calc R . . .
C4 C 0.4470(3) 0.5658(2) 0.3658(2) 0.0348(7) Uani 1 1 d . . . .
H4 H 0.4548 0.5410 0.4147 0.042 Uiso 1 1 calc R . . .
C5 C 0.4954(2) 0.6419(2) 0.3452(2) 0.0326(7) Uani 1 1 d . . . .
H5 H 0.5407 0.6778 0.3781 0.039 Uiso 1 1 calc R . . .
C6 C 0.2263(2) 0.72473(19) 0.25808(17) 0.0262(6) Uani 1 1 d . . . .
C7 C 0.1636(3) 0.7612(3) 0.2017(2) 0.0266(9) Uani 0.749(4) 1 d . P A 1
C7A C 0.2205(11) 0.7465(8) 0.1833(7) 0.0266(9) Uani 0.251(4) 1 d . P A 2
H7AA H 0.2458 0.8033 0.1681 0.032 Uiso 0.173(6) 1 d R P B 2
H7AB H 0.2845 0.7222 0.1623 0.032 Uiso 0.077(6) 1 d R P C 2
C8 C 0.0865(3) 0.7185(4) 0.1442(2) 0.0262(11) Uani 0.749(4) 1 d . P A 1
C13 C 0.1053(6) 0.6344(4) 0.1267(4) 0.0330(15) Uani 0.749(4) 1 d G P A 1
H13 H 0.1659 0.6054 0.1519 0.040 Uiso 0.749(4) 1 calc R P A 1
C12 C 0.0353(8) 0.5928(4) 0.0722(6) 0.0386(13) Uani 0.749(4) 1 d G P A 1
H12 H 0.0481 0.5353 0.0602 0.046 Uiso 0.749(4) 1 calc R P A 1
C11 C -0.0534(6) 0.6352(5) 0.0353(4) 0.0427(19) Uani 0.749(4) 1 d G P A 1
H11 H -0.1012 0.6067 -0.0019 0.051 Uiso 0.749(4) 1 calc R P A 1
C10 C -0.0722(4) 0.7192(5) 0.0528(3) 0.0403(18) Uani 0.749(4) 1 d G P A 1
H10 H -0.1329 0.7482 0.0276 0.048 Uiso 0.749(4) 1 calc R P A 1
C9 C -0.0022(4) 0.7609(3) 0.1073(3) 0.0356(18) Uani 0.749(4) 1 d G P A 1
H9 H -0.0151 0.8183 0.1193 0.043 Uiso 0.749(4) 1 calc R P A 1
C8A C 0.1208(14) 0.7112(16) 0.1396(11) 0.0262(11) Uani 0.251(4) 1 d . P A 2
C9A C 0.025(2) 0.7625(17) 0.1192(16) 0.0356(18) Uani 0.251(4) 1 d . P A 2
H9A H 0.0231 0.8184 0.1384 0.043 Uiso 0.251(4) 1 calc R P A 2
C10A C -0.062(2) 0.732(2) 0.0726(15) 0.0403(18) Uani 0.251(4) 1 d . P A 2
H10A H -0.1215 0.7680 0.0566 0.048 Uiso 0.251(4) 1 calc R P A 2
C11A C -0.062(3) 0.648(2) 0.0492(19) 0.0427(19) Uani 0.251(4) 1 d . P A 2
H11A H -0.1231 0.6272 0.0176 0.051 Uiso 0.251(4) 1 calc R P A 2
C12A C 0.021(3) 0.5966(17) 0.0702(19) 0.0386(13) Uani 0.251(4) 1 d . P A 2
H12A H 0.0182 0.5392 0.0542 0.046 Uiso 0.251(4) 1 calc R P A 2
C13A C 0.112(2) 0.6258(18) 0.1149(19) 0.0330(15) Uani 0.251(4) 1 d . P A 2
H13A H 0.1695 0.5878 0.1294 0.040 Uiso 0.251(4) 1 calc R P A 2
C14 C 0.0515(2) 0.57051(19) 0.30260(17) 0.0251(6) Uani 1 1 d . . . .
C15 C 0.0675(3) 0.4893(2) 0.27569(19) 0.0312(7) Uani 1 1 d . . . .
H15 H 0.1320 0.4594 0.2924 0.037 Uiso 1 1 calc R . . .
C16 C -0.0110(3) 0.4522(2) 0.2245(2) 0.0366(7) Uani 1 1 d . . . .
H16 H 0.0002 0.3968 0.2061 0.044 Uiso 1 1 calc R . . .
C17 C -0.1047(3) 0.4947(2) 0.2001(2) 0.0385(8) Uani 1 1 d . . . .
H17 H -0.1585 0.4685 0.1654 0.046 Uiso 1 1 calc R . . .
C18 C -0.1208(3) 0.5760(2) 0.2263(2) 0.0365(8) Uani 1 1 d . . . .
H18 H -0.1855 0.6055 0.2092 0.044 Uiso 1 1 calc R . . .
C19 C -0.0429(3) 0.6143(2) 0.27747(18) 0.0307(7) Uani 1 1 d . . . .
H19 H -0.0539 0.6700 0.2952 0.037 Uiso 1 1 calc R . . .
C20 C 0.1718(2) 0.54346(19) 0.45003(17) 0.0264(6) Uani 1 1 d . . . .
C21 C 0.2382(3) 0.4724(2) 0.44949(19) 0.0347(7) Uani 1 1 d . . . .
H21 H 0.2737 0.4611 0.4064 0.042 Uiso 1 1 calc R . . .
C22 C 0.2530(3) 0.4182(2) 0.5109(2) 0.0395(8) Uani 1 1 d . . . .
H22 H 0.2968 0.3693 0.5090 0.047 Uiso 1 1 calc R . . .
C23 C 0.2046(3) 0.4350(2) 0.5745(2) 0.0387(8) Uani 1 1 d . . . .
H23 H 0.2166 0.3984 0.6170 0.046 Uiso 1 1 calc R . . .
C24 C 0.1387(3) 0.5048(2) 0.57645(19) 0.0347(7) Uani 1 1 d . . . .
H24 H 0.1051 0.5163 0.6203 0.042 Uiso 1 1 calc R . . .
C25 C 0.1215(3) 0.5584(2) 0.51427(19) 0.0326(7) Uani 1 1 d . . . .
H25 H 0.0748 0.6057 0.5156 0.039 Uiso 1 1 calc R . . .
C26 C 0.0957(3) 0.7124(2) 0.40521(18) 0.0304(7) Uani 1 1 d . . . .
H26A H 0.0701 0.7503 0.3625 0.036 Uiso 1 1 calc R . . .
H26B H 0.0332 0.6969 0.4316 0.036 Uiso 1 1 calc R . . .
C27 C 0.1808(3) 0.75767(19) 0.45970(18) 0.0293(7) Uani 1 1 d . . . .
H27A H 0.1867 0.7298 0.5098 0.035 Uiso 1 1 calc R . . .
H27B H 0.1589 0.8173 0.4660 0.035 Uiso 1 1 calc R . . .
C28 C 0.3429(2) 0.86438(19) 0.40263(17) 0.0245(6) Uani 1 1 d . . . .
C29 C 0.3762(2) 0.8880(2) 0.33419(19) 0.0306(7) Uani 1 1 d . . . .
H29 H 0.3830 0.8464 0.2966 0.037 Uiso 1 1 calc R . . .
C30 C 0.3995(3) 0.9718(2) 0.3205(2) 0.0382(8) Uani 1 1 d . . . .
H30 H 0.4207 0.9877 0.2731 0.046 Uiso 1 1 calc R . . .
C31 C 0.3919(3) 1.0323(2) 0.3754(2) 0.0378(8) Uani 1 1 d . . . .
H31 H 0.4100 1.0895 0.3662 0.045 Uiso 1 1 calc R . . .
C32 C 0.3579(3) 1.0099(2) 0.4442(2) 0.0355(7) Uani 1 1 d . . . .
H32 H 0.3515 1.0519 0.4815 0.043 Uiso 1 1 calc R . . .
C33 C 0.3334(3) 0.9264(2) 0.45798(19) 0.0322(7) Uani 1 1 d . . . .
H33 H 0.3101 0.9109 0.5049 0.039 Uiso 1 1 calc R . . .
C34 C 0.4114(3) 0.73090(19) 0.50508(17) 0.0303(7) Uani 1 1 d . . . .
C35 C 0.5122(3) 0.7682(2) 0.5109(2) 0.0352(7) Uani 1 1 d . . . .
H35 H 0.5284 0.8080 0.4739 0.042 Uiso 1 1 calc R . . .
C36 C 0.5902(3) 0.7476(2) 0.5710(2) 0.0427(9) Uani 1 1 d . . . .
H36 H 0.6597 0.7728 0.5745 0.051 Uiso 1 1 calc R . . .
C37 C 0.5669(4) 0.6911(2) 0.6248(2) 0.0480(10) Uani 1 1 d . . . .
H37 H 0.6198 0.6781 0.6660 0.058 Uiso 1 1 calc R . . .
C38 C 0.4664(4) 0.6528(2) 0.6195(2) 0.0499(10) Uani 1 1 d . . . .
H38 H 0.4508 0.6137 0.6571 0.060 Uiso 1 1 calc R . . .
C39 C 0.3887(3) 0.6716(2) 0.5594(2) 0.0409(8) Uani 1 1 d . . . .
H39 H 0.3205 0.6443 0.5550 0.049 Uiso 1 1 calc R . . .
F1 F 0.1749(4) 0.8435(2) 0.1906(3) 0.0791(13) Uani 0.749(4) 1 d . P A 1
F1A F 0.1529(8) 0.7876(6) 0.2837(5) 0.054(3) Uani 0.251(4) 1 d . P A 2
F2A F 0.3118(12) 0.7090(10) 0.1507(9) 0.063(5) Uani 0.173(6) 1 d . P A 2
F2B F 0.246(4) 0.827(2) 0.156(2) 0.0791(13) Uani 0.077(6) 1 d . P A 2
P1 P 0.15600(6) 0.61698(4) 0.36994(4) 0.02316(16) Uani 1 1 d . . . .
P2 P 0.31310(6) 0.75470(4) 0.42319(4) 0.02320(16) Uani 1 1 d . . . .
Ru1 Ru 0.31326(2) 0.65892(2) 0.32606(2) 0.02109(9) Uani 1 1 d . . . .
F3 F 0.7560(2) 0.86239(17) 0.26086(14) 0.0594(7) Uani 1 1 d . . . .
F4 F 0.7498(2) 0.93306(19) 0.37235(18) 0.0772(8) Uani 1 1 d . . . .
F5A F 0.6154(6) 0.8094(4) 0.3180(5) 0.0596(18) Uani 0.730(8) 1 d . P D 1
F5B F 0.6188(17) 0.8461(11) 0.3130(15) 0.067(5) Uani 0.270(8) 1 d . P D 2
F6A F 0.8409(8) 0.7845(6) 0.3580(5) 0.062(2) Uani 0.730(8) 1 d . P D 1
F6B F 0.7208(7) 0.7299(5) 0.3007(6) 0.052(3) Uani 0.270(8) 1 d . P D 2
F7A F 0.7129(4) 0.8171(4) 0.4350(3) 0.0565(12) Uani 0.730(8) 1 d . P D 1
F7B F 0.865(2) 0.8088(18) 0.3563(18) 0.082(8) Uani 0.270(8) 1 d . P D 2
F8B F 0.7190(13) 0.7757(10) 0.4114(9) 0.070(4) Uani 0.270(8) 1 d . P D 2
P3 P 0.7410(8) 0.8226(5) 0.3352(5) 0.0323(5) Uani 0.270(8) 1 d . P D 2
Si1 Si 0.7338(3) 0.8415(2) 0.34970(19) 0.0323(5) Uani 0.730(8) 1 d . P D 1

loop_
_atom_site_aniso_label
_atom_site_aniso_U_11
_atom_site_aniso_U_22
_atom_site_aniso_U_33
_atom_site_aniso_U_23
_atom_site_aniso_U_13
_atom_site_aniso_U_12
C1 0.0270(16) 0.0341(17) 0.0420(19) -0.0022(14) 0.0146(14) 0.0026(13)
C2 0.0253(15) 0.0376(18) 0.0383(18) -0.0106(14) 0.0101(13) 0.0050(13)
C3 0.0275(16) 0.0211(14) 0.050(2) -0.0069(13) 0.0100(14) 0.0070(12)
C4 0.0278(16) 0.0315(17) 0.0444(19) 0.0016(14) 0.0022(14) 0.0100(13)
C5 0.0162(14) 0.0359(17) 0.0457(19) -0.0069(15) 0.0034(13) 0.0043(12)
C6 0.0239(14) 0.0257(15) 0.0298(15) 0.0002(12) 0.0056(12) -0.0021(12)
C7 0.026(2) 0.0238(19) 0.031(2) 0.0038(16) 0.0070(16) -0.0005(16)
C7A 0.026(2) 0.0238(19) 0.031(2) 0.0038(16) 0.0070(16) -0.0005(16)
C8 0.017(3) 0.038(2) 0.0239(18) 0.0080(15) 0.004(2) 0.000(3)
C13 0.038(2) 0.039(3) 0.023(4) 0.000(2) 0.007(2) -0.0042(18)
C12 0.041(4) 0.046(2) 0.0276(18) -0.0026(16) 0.001(2) -0.010(2)
C11 0.040(3) 0.057(4) 0.030(4) -0.003(3) 0.002(3) -0.012(3)
C10 0.036(2) 0.057(5) 0.026(4) 0.005(3) -0.001(2) -0.004(2)
C9 0.033(5) 0.043(2) 0.029(3) 0.008(2) 0.000(3) -0.001(3)
C8A 0.017(3) 0.038(2) 0.0239(18) 0.0080(15) 0.004(2) 0.000(3)
C9A 0.033(5) 0.043(2) 0.029(3) 0.008(2) 0.000(3) -0.001(3)
C10A 0.036(2) 0.057(5) 0.026(4) 0.005(3) -0.001(2) -0.004(2)
C11A 0.040(3) 0.057(4) 0.030(4) -0.003(3) 0.002(3) -0.012(3)
C12A 0.041(4) 0.046(2) 0.0276(18) -0.0026(16) 0.001(2) -0.010(2)
C13A 0.038(2) 0.039(3) 0.023(4) 0.000(2) 0.007(2) -0.0042(18)
C14 0.0225(14) 0.0283(15) 0.0257(14) 0.0001(12) 0.0073(11) -0.0058(12)
C15 0.0291(16) 0.0295(16) 0.0355(17) -0.0011(13) 0.0062(13) -0.0033(13)
C16 0.0371(18) 0.0322(17) 0.0411(19) -0.0076(14) 0.0076(15) -0.0086(14)
C17 0.0346(18) 0.044(2) 0.0362(18) -0.0041(15) 0.0020(14) -0.0147(15)
C18 0.0260(16) 0.044(2) 0.0391(18) 0.0042(15) 0.0029(14) -0.0020(14)
C19 0.0317(16) 0.0289(16) 0.0324(16) 0.0019(13) 0.0077(13) -0.0024(13)
C20 0.0271(15) 0.0250(15) 0.0278(15) 0.0004(12) 0.0055(12) -0.0027(12)
C21 0.0381(18) 0.0358(17) 0.0319(17) 0.0020(14) 0.0113(14) 0.0054(14)
C22 0.045(2) 0.0347(18) 0.0397(19) 0.0067(15) 0.0095(15) 0.0094(15)
C23 0.0441(19) 0.0380(19) 0.0351(18) 0.0099(15) 0.0090(15) -0.0015(15)
C24 0.0423(19) 0.0335(17) 0.0308(17) -0.0001(13) 0.0149(14) -0.0077(14)
C25 0.0325(16) 0.0266(15) 0.0412(18) -0.0012(13) 0.0139(14) -0.0040(13)
C26 0.0318(16) 0.0255(15) 0.0348(17) -0.0033(13) 0.0076(13) 0.0038(13)
C27 0.0349(16) 0.0237(15) 0.0310(16) -0.0050(12) 0.0109(13) 0.0003(13)
C28 0.0208(14) 0.0203(13) 0.0311(15) -0.0004(12) -0.0013(11) 0.0004(11)
C29 0.0287(16) 0.0251(15) 0.0400(18) -0.0055(13) 0.0129(13) -0.0042(12)
C30 0.0387(18) 0.0290(17) 0.050(2) -0.0031(15) 0.0203(16) -0.0093(14)
C31 0.0359(18) 0.0211(15) 0.058(2) -0.0046(15) 0.0130(16) -0.0090(13)
C32 0.0390(18) 0.0265(16) 0.0394(18) -0.0078(14) -0.0012(14) -0.0033(14)
C33 0.0368(17) 0.0276(16) 0.0313(16) -0.0029(13) 0.0002(13) -0.0015(13)
C34 0.0399(18) 0.0237(15) 0.0256(15) -0.0028(12) -0.0031(13) 0.0062(13)
C35 0.0407(19) 0.0291(16) 0.0338(17) -0.0068(13) -0.0034(14) 0.0091(14)
C36 0.043(2) 0.0373(19) 0.043(2) -0.0172(16) -0.0128(16) 0.0146(16)
C37 0.068(3) 0.041(2) 0.0307(18) -0.0085(16) -0.0122(17) 0.028(2)
C38 0.073(3) 0.041(2) 0.034(2) 0.0051(16) 0.0031(19) 0.0165(19)
C39 0.056(2) 0.0326(17) 0.0331(18) 0.0030(14) 0.0002(16) 0.0035(16)
F1 0.106(4) 0.052(2) 0.074(3) 0.0043(18) -0.011(2) 0.006(2)
F1A 0.056(6) 0.050(5) 0.055(6) 0.008(4) 0.006(4) 0.012(4)
F2A 0.051(9) 0.073(11) 0.070(10) 0.007(8) 0.026(7) -0.001(7)
F2B 0.106(4) 0.052(2) 0.074(3) 0.0043(18) -0.011(2) 0.006(2)
P1 0.0228(4) 0.0202(3) 0.0270(4) -0.0011(3) 0.0050(3) -0.0001(3)
P2 0.0267(4) 0.0190(3) 0.0234(4) -0.0012(3) 0.0009(3) 0.0001(3)
Ru1 0.02086(13) 0.01799(13) 0.02455(13) -0.00079(8) 0.00326(9) -0.00034(8)
F3 0.0539(14) 0.0740(16) 0.0471(13) 0.0186(12) -0.0070(11) -0.0232(12)
F4 0.0744(19) 0.0725(19) 0.0796(19) -0.0140(15) -0.0103(15) -0.0102(15)
F5A 0.040(2) 0.082(4) 0.056(2) -0.005(3) 0.0017(18) -0.028(4)
F5B 0.033(8) 0.075(11) 0.090(10) -0.009(11) 0.003(6) 0.016(9)
F6A 0.070(5) 0.067(4) 0.051(3) 0.008(3) 0.014(3) 0.040(4)
F6B 0.043(5) 0.031(4) 0.079(7) 0.006(4) -0.003(4) 0.000(3)
F7A 0.046(2) 0.082(3) 0.043(2) 0.015(2) 0.0131(17) -0.002(2)
F7B 0.056(10) 0.093(17) 0.093(12) 0.040(11) -0.009(8) 0.012(9)
F8B 0.074(8) 0.077(10) 0.059(8) 0.013(7) 0.004(6) -0.011(7)
P3 0.0300(7) 0.0347(15) 0.0316(13) 0.0026(9) 0.0017(8) -0.0016(9)
Si1 0.0300(7) 0.0347(15) 0.0316(13) 0.0026(9) 0.0017(8) -0.0016(9)

loop_
_atom_type_symbol
_atom_type_description
_atom_type_scat_dispersion_real
_atom_type_scat_dispersion_imag
_atom_type_scat_source
C C 0.0181 0.0091 'International Tables Vol C Tables 4.2.6.8 and 6.1.1.4'
H H 0.0000 0.0000 'International Tables Vol C Tables 4.2.6.8 and 6.1.1.4'
F F 0.0727 0.0534 'International Tables Vol C Tables 4.2.6.8 and 6.1.1.4'
P P 0.2955 0.4335 'International Tables Vol C Tables 4.2.6.8 and 6.1.1.4'
Ru Ru 0.0552 3.2960 'International Tables Vol C Tables 4.2.6.8 and 6.1.1.4'
Si Si 0.2541 0.3302 'International Tables Vol C Tables 4.2.6.8 and 6.1.1.4'

loop_
_exptl_crystal_face_index_h
_exptl_crystal_face_index_k
_exptl_crystal_face_index_l
_exptl_crystal_face_perp_dist
-3 -9 4 0.0700
7 -5 1 0.0249
3 8 -7 0.0516
-8 3 0 0.0367
7 -3 -6 0.0281
1 -8 -8 0.0192
5 3 8 0.0401
1 9 5 0.0398
-1 6 -9 0.0607
-7 -4 5 0.0689
4 -5 8 0.0570

loop_
_geom_angle_atom_site_label_1
_geom_angle_atom_site_label_2
_geom_angle_atom_site_label_3
_geom_angle
C2 C1 H1 125.8
C2 C1 Ru1 71.52(18)
C5 C1 H1 125.8
C5 C1 C2 108.4(3)
C5 C1 Ru1 71.98(18)
Ru1 C1 H1 122.4
C1 C2 H2 126.2
C1 C2 Ru1 72.14(18)
C3 C2 C1 107.7(3)
C3 C2 H2 126.2
C3 C2 Ru1 71.23(17)
Ru1 C2 H2 122.2
C2 C3 H3 125.9
C2 C3 C4 108.2(3)
C2 C3 Ru1 72.27(17)
C4 C3 H3 125.9
C4 C3 Ru1 72.56(18)
Ru1 C3 H3 121.0
C3 C4 H4 126.1
C3 C4 Ru1 70.85(17)
C5 C4 C3 107.8(3)
C5 C4 H4 126.1
C5 C4 Ru1 71.96(18)
Ru1 C4 H4 122.8
C1 C5 H5 126.0
C1 C5 Ru1 71.78(18)
C4 C5 C1 108.0(3)
C4 C5 H5 126.0
C4 C5 Ru1 71.81(18)
Ru1 C5 H5 122.1
C7 C6 Ru1 170.6(3)
C7A C6 F1A 100.0(7)
C7A C6 Ru1 137.4(6)
F1A C6 Ru1 121.2(4)
C6 C7 C8 126.9(4)
F1 C7 C6 118.3(4)
F1 C7 C8 114.6(4)
C6 C7A H7AA 120.5
C6 C7A H7AB 108.6
C6 C7A C8A 110.8(12)
C6 C7A F2A 109.5(11)
C6 C7A F2B 125(2)
H7AA C7A H7AB 87.0
C8A C7A H7AA 117.7
C8A C7A H7AB 108.4
F2A C7A H7AA 88.1
F2A C7A H7AB 2.0
F2A C7A C8A 106.4(13)
F2B C7A H7AA 6.4
F2B C7A H7AB 89.4
F2B C7A C8A 111(2)
F2B C7A F2A 90(2)
C13 C8 C7 118.5(4)
C13 C8 C9 120.0
C9 C8 C7 121.5(4)
C8 C13 H13 120.0
C12 C13 C8 120.0
C12 C13 H13 120.0
C13 C12 H12 120.0
C13 C12 C11 120.0
C11 C12 H12 120.0
C12 C11 H11 120.0
C12 C11 C10 120.0
C10 C11 H11 120.0
C11 C10 H10 120.0
C9 C10 C11 120.0
C9 C10 H10 120.0
C8 C9 H9 120.0
C10 C9 C8 120.0
C10 C9 H9 120.0
C9A C8A C7A 122(2)
C13A C8A C7A 123.1(18)
C13A C8A C9A 114.9(17)
C8A C9A H9A 119.2
C10A C9A C8A 121.6(18)
C10A C9A H9A 119.2
C9A C10A H10A 120.4
C9A C10A C11A 119.1(18)
C11A C10A H10A 120.4
C10A C11A H11A 119.2
C12A C11A C10A 121.6(18)
C12A C11A H11A 119.2
C11A C12A H12A 119.6
C11A C12A C13A 120.7(17)
C13A C12A H12A 119.6
C8A C13A H13A 119.1
C12A C13A C8A 121.7(17)
C12A C13A H13A 119.1
C15 C14 C19 119.8(3)
C15 C14 P1 118.6(2)
C19 C14 P1 121.6(2)
C14 C15 H15 120.1
C16 C15 C14 119.9(3)
C16 C15 H15 120.1
C15 C16 H16 119.7
C17 C16 C15 120.6(3)
C17 C16 H16 119.7
C16 C17 H17 120.1
C16 C17 C18 119.9(3)
C18 C17 H17 120.1
C17 C18 H18 119.8
C19 C18 C17 120.3(3)
C19 C18 H18 119.8
C14 C19 H19 120.2
C18 C19 C14 119.5(3)
C18 C19 H19 120.2
C21 C20 P1 120.7(2)
C25 C20 C21 118.0(3)
C25 C20 P1 121.2(2)
C20 C21 H21 119.6
C22 C21 C20 120.9(3)
C22 C21 H21 119.6
C21 C22 H22 119.8
C23 C22 C21 120.3(3)
C23 C22 H22 119.8
C22 C23 H23 120.0
C22 C23 C24 119.9(3)
C24 C23 H23 120.0
C23 C24 H24 120.0
C23 C24 C25 120.0(3)
C25 C24 H24 120.0
C20 C25 H25 119.6
C24 C25 C20 120.8(3)
C24 C25 H25 119.6
H26A C26 H26B 108.3
C27 C26 H26A 110.0
C27 C26 H26B 110.0
C27 C26 P1 108.7(2)
P1 C26 H26A 110.0
P1 C26 H26B 110.0
C26 C27 H27A 109.6
C26 C27 H27B 109.6
C26 C27 P2 110.3(2)
H27A C27 H27B 108.1
P2 C27 H27A 109.6
P2 C27 H27B 109.6
C29 C28 C33 119.4(3)
C29 C28 P2 121.6(2)
C33 C28 P2 119.0(2)
C28 C29 H29 119.8
C30 C29 C28 120.3(3)
C30 C29 H29 119.8
C29 C30 H30 119.9
C31 C30 C29 120.2(3)
C31 C30 H30 119.9
C30 C31 H31 119.9
C30 C31 C32 120.3(3)
C32 C31 H31 119.9
C31 C32 H32 120.1
C33 C32 C31 119.8(3)
C33 C32 H32 120.1
C28 C33 H33 120.0
C32 C33 C28 120.0(3)
C32 C33 H33 120.0
C35 C34 C39 119.5(3)
C35 C34 P2 119.2(3)
C39 C34 P2 121.1(3)
C34 C35 H35 119.9
C34 C35 C36 120.1(4)
C36 C35 H35 119.9
C35 C36 H36 119.9
C37 C36 C35 120.1(4)
C37 C36 H36 119.9
C36 C37 H37 119.8
C36 C37 C38 120.4(3)
C38 C37 H37 119.8
C37 C38 H38 120.0
C37 C38 C39 120.1(4)
C39 C38 H38 120.0
C34 C39 H39 120.2
C38 C39 C34 119.7(4)
C38 C39 H39 120.2
C7A F2A H7AB 4.4
C7A F2B H7AA 14.8
C14 P1 C20 105.05(14)
C14 P1 C26 105.51(14)
C14 P1 Ru1 117.76(9)
C20 P1 Ru1 115.65(10)
C26 P1 C20 105.25(15)
C26 P1 Ru1 106.54(11)
C27 P2 Ru1 111.41(10)
C28 P2 C27 105.12(14)
C28 P2 C34 102.87(14)
C28 P2 Ru1 117.08(10)
C34 P2 C27 105.39(16)
C34 P2 Ru1 113.84(10)
C1 Ru1 C4 60.44(13)
C1 Ru1 C5 36.24(13)
C1 Ru1 P1 160.66(9)
C1 Ru1 P2 116.25(9)
C2 Ru1 C1 36.34(12)
C2 Ru1 C4 60.80(13)
C2 Ru1 C5 60.71(12)
C2 Ru1 P1 124.93(9)
C2 Ru1 P2 152.08(9)
C3 Ru1 C1 60.66(12)
C3 Ru1 C2 36.50(13)
C3 Ru1 C4 36.59(12)
C3 Ru1 C5 60.79(12)
C3 Ru1 P1 101.07(9)
C3 Ru1 P2 140.52(9)
C4 Ru1 C5 36.24(12)
C4 Ru1 P1 109.49(9)
C4 Ru1 P2 104.99(9)
C5 Ru1 P1 142.69(9)
C5 Ru1 P2 93.28(9)
C6 Ru1 C1 99.60(13)
C6 Ru1 C2 96.41(13)
C6 Ru1 C3 125.43(13)
C6 Ru1 C4 156.95(13)
C6 Ru1 C5 131.50(13)
C6 Ru1 P1 85.80(9)
C6 Ru1 P2 94.01(10)
P1 Ru1 P2 81.57(3)
F3 P3 F4 85.0(5)
F3 P3 F5B 84.3(10)
F3 P3 F6B 94.3(6)
F3 P3 F7B 92.5(12)
F3 P3 F8B 176.0(8)
F5B P3 F4 83.2(8)
F5B P3 F6B 91.0(9)
F5B P3 F8B 93.5(12)
F6B P3 F4 174.2(7)
F6B P3 F8B 82.4(8)
F7B P3 F4 91.8(12)
F7B P3 F5B 174.3(15)
F7B P3 F6B 94.0(12)
F7B P3 F8B 89.9(13)
F8B P3 F4 98.0(7)
F4 Si1 F3 91.9(2)
F4 Si1 F5A 119.0(4)
F4 Si1 F6A 115.6(4)
F4 Si1 F7A 90.5(2)
F5A Si1 F3 88.9(3)
F5A Si1 F6A 125.3(6)
F5A Si1 F7A 90.4(4)
F6A Si1 F3 88.0(4)
F6A Si1 F7A 90.5(4)
F7A Si1 F3 177.6(3)

loop_
_geom_bond_atom_site_label_1
_geom_bond_atom_site_label_2
_geom_bond_distance
C1 H1 0.9500
C1 C2 1.415(5)
C1 C5 1.415(5)
C1 Ru1 2.273(3)
C2 H2 0.9500
C2 C3 1.414(5)
C2 Ru1 2.265(3)
C3 H3 0.9500
C3 C4 1.421(5)
C3 Ru1 2.251(3)
C4 H4 0.9500
C4 C5 1.415(5)
C4 Ru1 2.274(3)
C5 H5 0.9500
C5 Ru1 2.276(3)
C6 C7 1.328(5)
C6 C7A 1.371(13)
C6 F1A 1.462(10)
C6 Ru1 1.846(3)
C7 C8 1.480(6)
C7 F1 1.325(5)
C7A H7AA 1.0001
C7A H7AB 0.9998
C7A C8A 1.49(2)
C7A F2A 1.47(2)
C7A F2B 1.42(4)
C8 C13 1.3900
C8 C9 1.3900
C13 H13 0.9500
C13 C12 1.3900
C12 H12 0.9500
C12 C11 1.3900
C11 H11 0.9500
C11 C10 1.3900
C10 H10 0.9500
C10 C9 1.3900
C9 H9 0.9500
C8A C9A 1.45(3)
C8A C13A 1.42(3)
C9A H9A 0.9500
C9A C10A 1.38(3)
C10A H10A 0.9500
C10A C11A 1.38(3)
C11A H11A 0.9500
C11A C12A 1.34(3)
C12A H12A 0.9500
C12A C13A 1.38(2)
C13A H13A 0.9500
C14 C15 1.392(4)
C14 C19 1.394(4)
C14 P1 1.817(3)
C15 H15 0.9500
C15 C16 1.385(5)
C16 H16 0.9500
C16 C17 1.374(5)
C17 H17 0.9500
C17 C18 1.389(5)
C18 H18 0.9500
C18 C19 1.389(5)
C19 H19 0.9500
C20 C21 1.396(5)
C20 C25 1.393(4)
C20 P1 1.833(3)
C21 H21 0.9500
C21 C22 1.384(5)
C22 H22 0.9500
C22 C23 1.374(5)
C23 H23 0.9500
C23 C24 1.379(5)
C24 H24 0.9500
C24 C25 1.390(5)
C25 H25 0.9500
C26 H26A 0.9900
C26 H26B 0.9900
C26 C27 1.527(4)
C26 P1 1.830(3)
C27 H27A 0.9900
C27 H27B 0.9900
C27 P2 1.849(3)
C28 C29 1.388(4)
C28 C33 1.406(4)
C28 P2 1.818(3)
C29 H29 0.9500
C29 C30 1.382(5)
C30 H30 0.9500
C30 C31 1.380(5)
C31 H31 0.9500
C31 C32 1.392(5)
C32 H32 0.9500
C32 C33 1.382(5)
C33 H33 0.9500
C34 C35 1.383(5)
C34 C39 1.401(5)
C34 P2 1.829(3)
C35 H35 0.9500
C35 C36 1.397(5)
C36 H36 0.9500
C36 C37 1.366(6)
C37 H37 0.9500
C37 C38 1.386(7)
C38 H38 0.9500
C38 C39 1.388(5)
C39 H39 0.9500
F2A H7AB 0.4682
F2B H7AA 0.4402
P1 Ru1 2.2992(7)
P2 Ru1 2.2997(7)
F3 P3 1.500(10)
F3 Si1 1.675(4)
F4 P3 1.864(8)
F4 Si1 1.507(5)
F5A Si1 1.600(8)
F5B P3 1.57(2)
F6A Si1 1.604(9)
F6B P3 1.596(11)
F7A Si1 1.621(5)
F7B P3 1.56(3)
F8B P3 1.601(16)

loop_
_exptl_oxdiff_crystal_face_indexfrac_h
_exptl_oxdiff_crystal_face_indexfrac_k
_exptl_oxdiff_crystal_face_indexfrac_l
_exptl_oxdiff_crystal_face_x
_exptl_oxdiff_crystal_face_y
_exptl_oxdiff_crystal_face_z
-3.0000 -9.0000 4.0000 -0.0832 -0.6953 -0.7122
7.0000 -4.9999 1.0000 0.0251 -0.8308 0.5758
3.0000 8.0000 -7.0000 0.3599 0.6850 0.6805
-8.0000 2.9999 0.0000 -0.0516 0.6918 -0.7717
7.0000 -2.9999 -6.0000 0.5552 -0.4885 0.6778
1.0000 -8.0000 -8.0000 0.8761 -0.5329 -0.1893
5.0000 3.0001 8.0000 -0.7642 -0.2183 0.6564
1.0000 9.0000 5.0000 -0.6598 0.5821 0.4621
-1.0000 6.0000 -9.0000 0.5939 0.7846 0.1585
-6.9978 -4.0007 5.0010 -0.2856 -0.0785 -0.9587
4.0114 -4.9960 7.9984 -0.5478 -0.8399 0.2215
